data_4509525
loop_
_publ_author_name
'Dumitru, Florina'
'Legrand, Yves-Marie'
'Barboiu, Mihail'
'Petit, Eddy'
'Lee, Arie van der'

_publ_section_title
;
 Metallosupramolecular Architectures of Pseudoterpyridine-Type Ligands and
 ZnIIMetal Ions
;
_journal_issue 6
_journal_name_full 'Crystal Growth &amp; Design'
_journal_page_first 2917
_journal_paper_doi 10.1021/cg9002466
_journal_volume 9
_journal_year 2009
_chemical_formula_moiety 'C21 H21 N5 O4 Zn, C21 H17 N5 O2, 2(C F3 O3 S), H2 O'
_chemical_formula_sum 'C44 H40 F6 N10 O13 S2 Zn'
_chemical_formula_weight 1160.36
_space_group_IT_number 2
_symmetry_cell_setting triclinic
_symmetry_space_group_name_Hall '-P 1'
_symmetry_space_group_name_H-M 'P -1'
_atom_sites_solution_hydrogens geom
_atom_sites_solution_primary direct
_cell_angle_alpha 106.704(3)
_cell_angle_beta 106.742(3)
_cell_angle_gamma 96.247(4)
_cell_formula_units_Z 2
_cell_length_a 11.0531(8)
_cell_length_b 15.7333(9)
_cell_length_c 15.8447(12)
_cell_measurement_reflns_used 0
_cell_measurement_temperature 120
_cell_measurement_theta_max 0
_cell_measurement_theta_min 0
_cell_volume 2471.5(3)
_computing_cell_refinement 'SAINT (Siemens ,1995)'
_computing_data_collection 'SMART (Siemens, 1993)'
_computing_data_reduction 'SAINT (Siemens ,1995)'
_computing_molecular_graphics 'CAMERON (Watkin et al., 1996)'
_computing_publication_material 'CRYSTALS (Betteridge et al., 2003)'
_computing_structure_refinement 'CRYSTALS (Betteridge et al., 2003)'
_computing_structure_solution 'Superflip (Palatinus & Chapuis, 2007)'
_diffrn_ambient_temperature 120
_diffrn_measured_fraction_theta_full 0.959
_diffrn_measured_fraction_theta_max 0.945
_diffrn_measurement_device 'Bruker SMART'
_diffrn_measurement_device_type Area
_diffrn_measurement_method '\f & \w scans'
_diffrn_radiation_monochromator graphite
_diffrn_radiation_type ' synchrotron'
_diffrn_radiation_wavelength 0.50915
_diffrn_reflns_av_R_equivalents 0.043
_diffrn_reflns_limit_h_max 15
_diffrn_reflns_limit_h_min -15
_diffrn_reflns_limit_k_max 22
_diffrn_reflns_limit_k_min -22
_diffrn_reflns_limit_l_max 22
_diffrn_reflns_limit_l_min -22
_diffrn_reflns_number 67730
_diffrn_reflns_theta_full 15.995
_diffrn_reflns_theta_max 21.327
_diffrn_reflns_theta_min 1.159
_diffrn_standards_number 0
_exptl_absorpt_coefficient_mu 0.678
_exptl_absorpt_correction_T_max 0.94
_exptl_absorpt_correction_T_min 0.88
_exptl_absorpt_correction_type multi-scan
_exptl_crystal_colour yellow
_exptl_crystal_density_diffrn 1.559
_exptl_crystal_density_method 'not measured'
_exptl_crystal_description prism
_exptl_crystal_F_000 1188
_exptl_crystal_size_max 0.05
_exptl_crystal_size_mid 0.04
_exptl_crystal_size_min 0.04
_refine_diff_density_max 2.06
_refine_diff_density_min -1.28
_refine_ls_extinction_method None
_refine_ls_goodness_of_fit_ref 1.0861
_refine_ls_hydrogen_treatment constr
_refine_ls_matrix_type full
_refine_ls_number_parameters 685
_refine_ls_number_reflns 8669
_refine_ls_number_restraints 0
_refine_ls_R_factor_all 0.0777
_refine_ls_R_factor_gt 0.0472
_refine_ls_shift/su_max 0.001016
_refine_ls_structure_factor_coef F
_refine_ls_weighting_details
;
 Method, part 1, Chebychev polynomial, (Watkin, 1994, Prince, 1982) 
 [weight] = 1.0/[A~0~*T~0~(x)+A~1~*T~1~(x) ... +A~n-1~]*T~n-1~(x)] 
 where A~i~ are the Chebychev coefficients listed below and x= Fcalc/Fmax 
 Method = Robust Weighting (Prince, 1982) 
 W = [weight] * [1-(deltaF/6*sigmaF)^2^]^2^ 
 A~i~ are: 
 0.618 0.809 0.548 0.234 0.102 
;
_refine_ls_weighting_scheme calc
_refine_ls_wR_factor_all 0.0722
_refine_ls_wR_factor_gt 0.0512
_refine_ls_wR_factor_ref 0.0512
_reflns_limit_h_max 14
_reflns_limit_h_min -15
_reflns_limit_k_max 21
_reflns_limit_k_min -22
_reflns_limit_l_max 22
_reflns_limit_l_min 0
_reflns_number_gt 8669
_reflns_number_total 14252
_reflns_threshold_expression I>2.0\s(I)
_oxford_diffrn_Wilson_B_factor 0.00
_oxford_diffrn_Wilson_scale 0.00
_oxford_refine_ls_r_factor_ref 0.0472
_oxford_refine_ls_scale 0.10673(13)
_oxford_reflns_number_all 14224
_oxford_reflns_threshold_expression_ref I>2.0\s(I)
_cod_data_source_file cg9002466sup1.cif
_cod_data_source_block 2
_cod_depositor_comments
;
The following automatic conversions were performed:

'_symmetry_cell_setting' value 'Triclinic' changed to 'triclinic'
according to /home/saulius/struct/CIF-dictionaries/cif_core.dic
dictionary named 'cif_core.dic' version 2.4.2 from 2011-04-26.

Automatic conversion script
Id: cif_fix_values 1891 2012-01-12 08:04:46Z andrius 
;
_cod_original_sg_symbol_H-M 'P -1 '
_cod_original_formula_sum 'C44 H40 F6 N10 O13 S2 Zn1'
_cod_database_code 4509525

loop_
_symmetry_equiv_pos_as_xyz
x,y,z
-x,-y,-z

loop_
_atom_site_label
_atom_site_type_symbol
_atom_site_fract_x
_atom_site_fract_y
_atom_site_fract_z
_atom_site_U_iso_or_equiv
_atom_site_occupancy
_atom_site_adp_type
_atom_site_refinement_flags_posn
Zn1 Zn 0.75161(3) 0.43382(2) 0.91946(2) 0.0116 1.0000 Uani .
N2 N 0.61605(19) 0.33695(14) 0.78397(14) 0.0137 1.0000 Uani .
C3 C 0.5855(2) 0.36253(17) 0.70826(17) 0.0146 1.0000 Uani .
C4 C 0.6461(2) 0.45695(17) 0.72455(17) 0.0156 1.0000 Uani .
N5 N 0.71426(19) 0.50151(14) 0.81034(14) 0.0138 1.0000 Uani .
N6 N 0.7777(2) 0.58938(14) 0.83650(15) 0.0152 1.0000 Uani .
C7 C 0.8509(2) 0.62827(17) 0.92970(17) 0.0133 1.0000 Uani .
O8 O 0.85552(17) 0.58393(12) 0.98373(12) 0.0158 1.0000 Uani .
C9 C 0.9228(2) 0.72347(16) 0.96109(17) 0.0152 1.0000 Uani .
C10 C 0.9932(3) 0.76557(18) 1.0565(2) 0.0217 1.0000 Uani .
C11 C 1.0654(3) 0.85410(19) 1.0887(2) 0.0284 1.0000 Uani .
C12 C 1.0655(3) 0.9010(2) 1.0272(3) 0.0345 1.0000 Uani .
C13 C 0.9950(4) 0.8602(2) 0.9328(3) 0.0399 1.0000 Uani .
C14 C 0.9235(3) 0.7714(2) 0.8990(2) 0.0290 1.0000 Uani .
C15 C 0.5024(3) 0.30291(19) 0.62129(18) 0.0204 1.0000 Uani .
C16 C 0.4521(3) 0.21478(19) 0.61496(19) 0.0235 1.0000 Uani .
C17 C 0.4852(3) 0.18869(18) 0.69401(19) 0.0222 1.0000 Uani .
C18 C 0.5686(2) 0.25248(17) 0.77822(17) 0.0155 1.0000 Uani .
C19 C 0.6127(2) 0.23407(18) 0.86763(18) 0.0180 1.0000 Uani .
N20 N 0.6921(2) 0.30099(15) 0.93618(14) 0.0154 1.0000 Uani .
N21 N 0.7410(2) 0.29640(15) 1.02409(15) 0.0163 1.0000 Uani .
C22 C 0.8269(2) 0.37379(17) 1.08774(17) 0.0144 1.0000 Uani .
O23 O 0.85688(18) 0.43894(13) 1.06294(13) 0.0179 1.0000 Uani .
C24 C 0.8783(2) 0.37782(18) 1.18733(17) 0.0159 1.0000 Uani .
C25 C 0.9611(3) 0.45908(19) 1.25180(18) 0.0202 1.0000 Uani .
C26 C 1.0048(3) 0.4706(2) 1.3470(2) 0.0260 1.0000 Uani .
C27 C 0.9655(3) 0.4016(2) 1.3780(2) 0.0268 1.0000 Uani .
C28 C 0.8869(3) 0.3202(2) 1.3145(2) 0.0298 1.0000 Uani .
C29 C 0.8434(3) 0.3079(2) 1.2189(2) 0.0242 1.0000 Uani .
O30 O 0.60464(17) 0.48040(12) 0.96345(12) 0.0156 1.0000 Uani .
O31 O 0.90839(17) 0.40383(14) 0.88108(13) 0.0190 1.0000 Uani .
C32 C 0.4679(6) 0.9088(3) 0.6863(3) 0.0673 1.0000 Uani .
F34 F 0.5247(10) 0.9707(3) 0.6577(3) 0.1977 1.0000 Uani .
F35 F 0.3574(5) 0.9187(7) 0.6666(3) 0.2427 1.0000 Uani .
S36 S 0.55241(9) 0.93695(5) 0.81039(5) 0.0300 1.0000 Uani .
O37 O 0.5292(4) 1.02363(19) 0.8534(2) 0.0590 1.0000 Uani .
O38 O 0.4817(8) 0.8665(2) 0.8272(3) 0.1400 1.0000 Uani .
O39 O 0.6735(5) 0.9262(6) 0.8176(3) 0.1752 1.0000 Uani .
F40 F 0.4831(2) 0.83294(15) 0.63392(14) 0.0442 1.0000 Uani .
S41 S 0.09445(8) 0.72912(6) 0.37113(6) 0.0308 1.0000 Uani .
C42 C 0.1970(4) 0.8415(3) 0.4097(3) 0.0420 1.0000 Uani .
F43 F 0.1601(3) 0.90176(16) 0.47183(19) 0.0530 1.0000 Uani .
F44 F 0.3189(2) 0.8409(2) 0.4517(2) 0.0735 1.0000 Uani .
F45 F 0.1888(5) 0.8688(3) 0.3361(3) 0.0957 1.0000 Uani .
O46 O 0.1459(3) 0.6731(2) 0.30523(18) 0.0476 1.0000 Uani .
O47 O -0.0320(3) 0.7452(3) 0.3301(2) 0.0587 1.0000 Uani .
O48 O 0.1132(4) 0.7094(2) 0.4571(2) 0.0597 1.0000 Uani .
C49 C -0.2680(2) 0.81846(18) 0.12931(19) 0.0193 1.0000 Uani .
C50 C -0.3151(2) 0.71949(18) 0.10818(17) 0.0163 1.0000 Uani .
N51 N -0.2742(2) 0.68851(16) 0.18204(15) 0.0195 1.0000 Uani .
N52 N -0.3344(2) 0.60463(15) 0.17572(14) 0.0163 1.0000 Uani .
C53 C -0.2929(2) 0.58290(19) 0.25013(17) 0.0190 1.0000 Uani .
C54 C -0.3523(2) 0.49761(18) 0.25448(17) 0.0159 1.0000 Uani .
N55 N -0.3395(2) 0.49744(15) 0.34185(15) 0.0177 1.0000 Uani .
C56 C -0.3940(3) 0.42127(18) 0.35140(18) 0.0195 1.0000 Uani .
C57 C -0.3835(3) 0.42117(19) 0.44670(19) 0.0243 1.0000 Uani .
N58 N -0.3434(3) 0.48666(17) 0.52558(16) 0.0242 1.0000 Uani .
N59 N -0.2989(2) 0.57153(15) 0.52436(15) 0.0195 1.0000 Uani .
C60 C -0.2643(3) 0.64421(19) 0.60445(17) 0.0184 1.0000 Uani .
C61 C -0.2133(3) 0.73314(19) 0.59719(18) 0.0193 1.0000 Uani .
C62 C -0.2208(3) 0.8122(2) 0.6625(2) 0.0296 1.0000 Uani .
C63 C -0.1771(4) 0.8967(2) 0.6579(3) 0.0363 1.0000 Uani .
C64 C -0.1237(3) 0.9026(2) 0.5899(3) 0.0343 1.0000 Uani .
C65 C -0.1133(3) 0.8248(2) 0.5258(2) 0.0278 1.0000 Uani .
C66 C -0.1582(3) 0.7397(2) 0.52936(19) 0.0225 1.0000 Uani .
O67 O -0.2783(2) 0.63866(15) 0.67753(13) 0.0250 1.0000 Uani .
C68 C -0.4607(3) 0.34280(19) 0.27537(19) 0.0224 1.0000 Uani .
C69 C -0.4719(3) 0.34352(19) 0.18545(18) 0.0213 1.0000 Uani .
C70 C -0.4172(3) 0.42154(19) 0.17432(18) 0.0186 1.0000 Uani .
O71 O -0.38945(19) 0.66870(13) 0.03027(13) 0.0205 1.0000 Uani .
C72 C -0.2824(3) 0.8512(2) 0.0547(2) 0.0232 1.0000 Uani .
C73 C -0.2461(3) 0.9436(2) 0.0715(3) 0.0327 1.0000 Uani .
C74 C -0.1969(3) 1.0037(2) 0.1627(3) 0.0368 1.0000 Uani .
C75 C -0.1819(3) 0.9721(2) 0.2373(2) 0.0344 1.0000 Uani .
C76 C -0.2171(3) 0.8801(2) 0.2215(2) 0.0275 1.0000 Uani .
O77 O 0.3733(3) 0.86148(15) 0.96165(16) 0.0344 1.0000 Uani .
H41 H 0.6346 0.4817 0.6764 0.0195 1.0000 Uiso R
H101 H 0.9904 0.7350 1.0979 0.0240 1.0000 Uiso R
H111 H 1.1126 0.8819 1.1513 0.0307 1.0000 Uiso R
H121 H 1.1131 0.9600 1.0494 0.0393 1.0000 Uiso R
H131 H 0.9941 0.8929 0.8923 0.0481 1.0000 Uiso R
H141 H 0.8772 0.7448 0.8355 0.0348 1.0000 Uiso R
H151 H 0.4808 0.3212 0.5694 0.0229 1.0000 Uiso R
H161 H 0.3960 0.1739 0.5584 0.0245 1.0000 Uiso R
H171 H 0.4519 0.1305 0.6917 0.0243 1.0000 Uiso R
H191 H 0.5843 0.1788 0.8734 0.0220 1.0000 Uiso R
H251 H 0.9871 0.5050 1.2306 0.0242 1.0000 Uiso R
H261 H 1.0609 0.5241 1.3894 0.0305 1.0000 Uiso R
H271 H 0.9940 0.4092 1.4418 0.0335 1.0000 Uiso R
H281 H 0.8637 0.2739 1.3356 0.0365 1.0000 Uiso R
H291 H 0.7916 0.2531 1.1764 0.0308 1.0000 Uiso R
H531 H -0.2242 0.6213 0.3015 0.0228 1.0000 Uiso R
H571 H -0.4105 0.3642 0.4506 0.0312 1.0000 Uiso R
H621 H -0.2552 0.8077 0.7084 0.0341 1.0000 Uiso R
H631 H -0.1827 0.9488 0.7010 0.0429 1.0000 Uiso R
H641 H -0.0967 0.9603 0.5880 0.0409 1.0000 Uiso R
H651 H -0.0749 0.8279 0.4812 0.0349 1.0000 Uiso R
H661 H -0.1508 0.6873 0.4864 0.0288 1.0000 Uiso R
H681 H -0.4973 0.2914 0.2835 0.0276 1.0000 Uiso R
H691 H -0.5150 0.2917 0.1328 0.0257 1.0000 Uiso R
H701 H -0.4212 0.4233 0.1148 0.0230 1.0000 Uiso R
H721 H -0.3149 0.8110 -0.0061 0.0294 1.0000 Uiso R
H731 H -0.2552 0.9653 0.0218 0.0404 1.0000 Uiso R
H741 H -0.1751 1.0661 0.1735 0.0431 1.0000 Uiso R
H751 H -0.1490 1.0125 0.2989 0.0371 1.0000 Uiso R
H761 H -0.2080 0.8592 0.2713 0.0303 1.0000 Uiso R
H9 H 0.5371 0.4544 0.9279 0.0500 1.0000 Uiso R
H10 H 0.9011 0.3805 0.8287 0.0500 1.0000 Uiso R
H11 H 0.6068 0.5335 0.9800 0.0500 1.0000 Uiso R
H12 H 0.7720 0.6139 0.7933 0.0500 1.0000 Uiso R
H13 H -0.2088 0.7179 0.2281 0.0500 1.0000 Uiso R
H14 H 0.9908 0.4209 0.9231 0.0500 1.0000 Uiso R
H16 H 0.4102 0.9025 1.0096 0.0500 1.0000 Uiso R
H17 H 0.7130 0.2491 1.0416 0.0500 1.0000 Uiso R
H19 H -0.2984 0.5782 0.4726 0.0500 1.0000 Uiso R
H22 H 0.4130 0.8642 0.9246 0.0500 1.0000 Uiso R

loop_
_atom_site_aniso_label
_atom_site_aniso_U_11
_atom_site_aniso_U_22
_atom_site_aniso_U_33
_atom_site_aniso_U_23
_atom_site_aniso_U_13
_atom_site_aniso_U_12
Zn1 0.01089(12) 0.01223(12) 0.01189(12) 0.00506(9) 0.00329(9) 0.00143(9)
N2 0.0126(9) 0.0134(9) 0.0129(9) 0.0037(7) 0.0022(7) 0.0010(7)
C3 0.0124(10) 0.0167(11) 0.0149(10) 0.0061(8) 0.0035(8) 0.0037(8)
C4 0.0155(10) 0.0171(11) 0.0160(10) 0.0085(9) 0.0047(9) 0.0042(9)
N5 0.0123(8) 0.0128(9) 0.0165(9) 0.0059(7) 0.0045(7) 0.0015(7)
N6 0.0159(9) 0.0141(9) 0.0161(9) 0.0078(7) 0.0042(8) 0.0012(8)
C7 0.0114(9) 0.0144(10) 0.0165(10) 0.0066(8) 0.0062(8) 0.0045(8)
O8 0.0151(8) 0.0176(8) 0.0149(8) 0.0079(6) 0.0033(6) 0.0020(7)
C9 0.0147(10) 0.0130(10) 0.0201(11) 0.0074(9) 0.0076(9) 0.0019(8)
C10 0.0223(12) 0.0142(11) 0.0241(12) 0.0059(9) 0.0020(10) 0.0023(10)
C11 0.0256(13) 0.0158(12) 0.0331(15) 0.0022(11) 0.0013(12) 0.0006(11)
C12 0.0365(17) 0.0161(13) 0.0448(19) 0.0053(12) 0.0138(15) -0.0067(12)
C13 0.057(2) 0.0229(15) 0.0404(18) 0.0165(13) 0.0177(17) -0.0068(15)
C14 0.0420(17) 0.0194(13) 0.0250(13) 0.0090(11) 0.0125(13) -0.0037(12)
C15 0.0188(11) 0.0219(12) 0.0156(11) 0.0054(9) 0.0004(9) 0.0023(10)
C16 0.0206(12) 0.0210(12) 0.0169(11) 0.0003(10) -0.0028(10) -0.0022(10)
C17 0.0214(12) 0.0159(11) 0.0212(12) 0.0031(9) 0.0001(10) -0.0014(10)
C18 0.0149(10) 0.0147(10) 0.0150(10) 0.0050(8) 0.0029(8) 0.0014(9)
C19 0.0192(11) 0.0164(11) 0.0185(11) 0.0084(9) 0.0044(9) 0.0021(9)
N20 0.0153(9) 0.0165(10) 0.0139(9) 0.0064(7) 0.0030(7) 0.0032(8)
N21 0.0202(10) 0.0150(9) 0.0142(9) 0.0080(7) 0.0044(8) 0.0011(8)
C22 0.0140(10) 0.0151(11) 0.0167(10) 0.0070(8) 0.0065(8) 0.0045(8)
O23 0.0193(8) 0.0165(8) 0.0168(8) 0.0081(7) 0.0032(7) 0.0003(7)
C24 0.0161(10) 0.0201(11) 0.0149(10) 0.0086(9) 0.0065(9) 0.0070(9)
C25 0.0209(11) 0.0207(12) 0.0182(11) 0.0074(9) 0.0047(9) 0.0035(10)
C26 0.0276(14) 0.0277(14) 0.0182(12) 0.0058(10) 0.0028(11) 0.0068(12)
C27 0.0292(14) 0.0385(16) 0.0169(12) 0.0125(11) 0.0081(11) 0.0144(13)
C28 0.0326(15) 0.0360(16) 0.0249(14) 0.0209(13) 0.0056(12) 0.0062(13)
C29 0.0272(13) 0.0242(13) 0.0220(12) 0.0145(11) 0.0036(11) 0.0027(11)
O30 0.0136(8) 0.0145(8) 0.0165(8) 0.0034(6) 0.0045(6) 0.0006(6)
O31 0.0130(8) 0.0263(10) 0.0165(8) 0.0063(7) 0.0039(7) 0.0054(7)
C32 0.103(4) 0.051(3) 0.0326(19) 0.0003(18) 0.001(2) 0.050(3)
F34 0.501(13) 0.057(2) 0.068(2) 0.042(2) 0.108(5) 0.102(5)
F35 0.128(4) 0.437(12) 0.054(2) -0.071(4) -0.026(2) 0.197(6)
S36 0.0443(4) 0.0239(3) 0.0211(3) 0.0036(3) 0.0137(3) 0.0075(3)
O37 0.104(3) 0.0253(13) 0.0426(16) 0.0012(11) 0.0281(17) 0.0085(16)
O38 0.334(9) 0.0249(15) 0.085(3) 0.0037(17) 0.137(5) -0.010(3)
O39 0.080(3) 0.317(9) 0.041(2) -0.061(4) -0.005(2) 0.092(5)
F40 0.0623(14) 0.0353(11) 0.0254(9) 0.0001(8) 0.0113(9) 0.0087(11)
S41 0.0285(4) 0.0301(4) 0.0269(4) 0.0015(3) 0.0086(3) 0.0024(3)
C42 0.0368(18) 0.041(2) 0.042(2) 0.0079(16) 0.0131(16) -0.0027(16)
F43 0.0543(14) 0.0304(11) 0.0633(16) -0.0004(10) 0.0213(12) 0.0036(11)
F44 0.0228(10) 0.092(2) 0.0635(17) -0.0220(15) 0.0066(11) -0.0044(12)
F45 0.152(4) 0.077(2) 0.082(2) 0.0476(19) 0.062(3) 0.005(2)
O46 0.0464(15) 0.0545(17) 0.0287(12) -0.0063(11) 0.0148(11) 0.0067(14)
O47 0.0212(12) 0.080(2) 0.0469(16) -0.0032(15) -0.0038(11) 0.0055(13)
O48 0.106(3) 0.0393(15) 0.0556(18) 0.0237(14) 0.0466(19) 0.0289(18)
C49 0.0145(10) 0.0185(12) 0.0223(12) 0.0048(9) 0.0061(9) -0.0010(9)
C50 0.0153(10) 0.0182(11) 0.0156(10) 0.0054(9) 0.0063(9) 0.0021(9)
N51 0.0183(10) 0.0219(11) 0.0140(9) 0.0073(8) 0.0008(8) -0.0038(8)
N52 0.0142(9) 0.0199(10) 0.0139(9) 0.0059(8) 0.0041(7) 0.0005(8)
C53 0.0177(11) 0.0235(12) 0.0144(10) 0.0070(9) 0.0043(9) -0.0005(10)
C54 0.0155(10) 0.0214(12) 0.0131(10) 0.0085(9) 0.0048(8) 0.0059(9)
N55 0.0201(10) 0.0191(10) 0.0144(9) 0.0070(8) 0.0055(8) 0.0040(8)
C56 0.0247(12) 0.0184(11) 0.0177(11) 0.0074(9) 0.0081(10) 0.0072(10)
C57 0.0365(15) 0.0204(12) 0.0208(12) 0.0122(10) 0.0113(11) 0.0066(11)
N58 0.0340(13) 0.0219(11) 0.0187(10) 0.0105(9) 0.0089(9) 0.0041(10)
N59 0.0261(11) 0.0189(10) 0.0138(9) 0.0080(8) 0.0055(8) 0.0026(9)
C60 0.0201(11) 0.0229(12) 0.0141(10) 0.0089(9) 0.0046(9) 0.0078(10)
C61 0.0182(11) 0.0215(12) 0.0166(11) 0.0064(9) 0.0031(9) 0.0051(9)
C62 0.0351(16) 0.0265(14) 0.0265(14) 0.0056(11) 0.0128(12) 0.0055(12)
C63 0.0435(19) 0.0208(14) 0.0412(18) 0.0023(12) 0.0183(15) 0.0038(13)
C64 0.0330(16) 0.0251(15) 0.0445(19) 0.0127(13) 0.0133(14) 0.0004(13)
C65 0.0239(13) 0.0283(15) 0.0348(15) 0.0166(12) 0.0101(12) 0.0035(11)
C66 0.0221(12) 0.0267(13) 0.0201(12) 0.0100(10) 0.0066(10) 0.0058(10)
O67 0.0357(11) 0.0290(11) 0.0146(8) 0.0107(8) 0.0104(8) 0.0089(9)
C68 0.0279(13) 0.0172(12) 0.0229(12) 0.0070(10) 0.0094(11) 0.0050(10)
C69 0.0228(12) 0.0207(12) 0.0162(11) 0.0031(9) 0.0030(10) 0.0051(10)
C70 0.0207(11) 0.0222(12) 0.0147(11) 0.0073(9) 0.0056(9) 0.0092(10)
O71 0.0247(9) 0.0175(9) 0.0152(8) 0.0048(7) 0.0024(7) 0.0012(7)
C72 0.0216(12) 0.0236(13) 0.0264(13) 0.0114(11) 0.0083(10) 0.0040(10)
C73 0.0320(15) 0.0255(15) 0.0438(18) 0.0178(13) 0.0115(14) 0.0046(12)
C74 0.0327(16) 0.0207(14) 0.053(2) 0.0130(14) 0.0097(15) -0.0005(12)
C75 0.0323(16) 0.0225(14) 0.0355(17) 0.0001(12) 0.0059(13) -0.0045(12)
C76 0.0284(14) 0.0239(14) 0.0244(13) 0.0031(11) 0.0074(11) -0.0002(11)
O77 0.0492(14) 0.0215(10) 0.0273(11) 0.0089(8) 0.0100(10) -0.0078(10)

loop_
_atom_type_symbol
_atom_type_scat_dispersion_real
_atom_type_scat_dispersion_imag
_atom_type_scat_Cromer_Mann_a1
_atom_type_scat_Cromer_Mann_b1
_atom_type_scat_Cromer_Mann_a2
_atom_type_scat_Cromer_Mann_b2
_atom_type_scat_Cromer_Mann_a3
_atom_type_scat_Cromer_Mann_b3
_atom_type_scat_Cromer_Mann_a4
_atom_type_scat_Cromer_Mann_b4
_atom_type_scat_Cromer_Mann_c
_atom_type_scat_source
C 0.0010 0.0007 2.3100 20.8439 1.0200 10.2075 1.5886 0.5687 0.8650 51.6512 0.2156 'International Tables Vol C 4.2.6.8 and 6.1.1.4'
H 0.0000 0.0000 0.4930 10.5109 0.3229 26.1257 0.1402 3.1424 0.0408 57.7998 0.0030 'International Tables Vol C 4.2.6.8 and 6.1.1.4'
N 0.0028 0.0016 12.2126 0.0057 3.1322 9.8933 2.0125 28.9975 1.1663 0.5826 -11.5290 'International Tables Vol C 4.2.6.8 and 6.1.1.4'
O 0.0046 0.0029 3.0485 13.2771 2.2868 5.7011 1.5463 0.3239 0.8670 32.9089 0.2508 'International Tables Vol C 4.2.6.8 and 6.1.1.4'
F 0.0077 0.0049 3.5392 10.2825 2.6412 4.2944 1.5170 0.2615 1.0243 26.1476 0.2776 'International Tables Vol C 4.2.6.8 and 6.1.1.4'
S 0.0692 0.0633 6.9053 1.4679 5.2034 22.2151 1.4379 0.2536 1.5863 56.1720 0.8669 'International Tables Vol C 4.2.6.8 and 6.1.1.4'
Zn 0.3321 0.8009 14.0743 3.2655 7.0318 0.2333 5.1652 10.3163 2.4100 58.7097 1.3041 'International Tables Vol C 4.2.6.8 and 6.1.1.4'

loop_
_geom_angle_atom_site_label_1
_geom_angle_atom_site_label_2
_geom_angle_atom_site_label_3
_geom_angle
_geom_angle_publ_flag
N2 Zn1 N5 69.96(7) yes
N2 Zn1 O8 139.32(7) yes
N5 Zn1 O8 69.49(7) yes
N2 Zn1 N20 70.15(7) yes
N5 Zn1 N20 140.08(7) yes
O8 Zn1 N20 150.13(7) yes
N2 Zn1 O23 140.57(7) yes
N5 Zn1 O23 149.30(7) yes
O8 Zn1 O23 80.11(6) yes
N20 Zn1 O23 70.59(7) yes
N2 Zn1 O30 93.43(7) yes
N5 Zn1 O30 91.34(7) yes
O8 Zn1 O30 84.47(7) yes
N20 Zn1 O30 89.70(8) yes
O23 Zn1 O30 89.88(7) yes
N2 Zn1 O31 91.38(8) yes
N5 Zn1 O31 85.59(8) yes
O8 Zn1 O31 88.61(7) yes
N20 Zn1 O31 96.66(8) yes
O23 Zn1 O31 89.60(7) yes
O30 Zn1 O31 173.05(8) yes
Zn1 N2 C3 119.71(16) yes
Zn1 N2 C18 119.73(16) yes
C3 N2 C18 120.5(2) yes
N2 C3 C4 114.7(2) yes
N2 C3 C15 121.4(2) yes
C4 C3 C15 123.9(2) yes
C3 C4 N5 114.0(2) yes
C3 C4 H41 122.4 no
N5 C4 H41 123.6 no
Zn1 N5 C4 121.34(17) yes
Zn1 N5 N6 117.28(15) yes
C4 N5 N6 121.0(2) yes
N5 N6 C7 115.3(2) yes
N5 N6 H12 118.0 no
C7 N6 H12 126.6 no
N6 C7 O8 120.2(2) yes
N6 C7 C9 117.1(2) yes
O8 C7 C9 122.7(2) yes
Zn1 O8 C7 117.44(16) yes
C7 C9 C10 117.9(2) yes
C7 C9 C14 122.5(2) yes
C10 C9 C14 119.5(2) yes
C9 C10 C11 119.9(3) yes
C9 C10 H101 119.8 no
C11 C10 H101 120.3 no
C10 C11 C12 120.3(3) yes
C10 C11 H111 120.3 no
C12 C11 H111 119.5 no
C11 C12 C13 120.2(3) yes
C11 C12 H121 119.6 no
C13 C12 H121 120.2 no
C12 C13 C14 120.4(3) yes
C12 C13 H131 119.5 no
C14 C13 H131 120.1 no
C9 C14 C13 119.6(3) yes
C9 C14 H141 120.9 no
C13 C14 H141 119.5 no
C3 C15 C16 118.3(2) yes
C3 C15 H151 121.0 no
C16 C15 H151 120.7 no
C15 C16 C17 119.8(2) yes
C15 C16 H161 120.3 no
C17 C16 H161 119.8 no
C16 C17 C18 118.2(2) yes
C16 C17 H171 121.4 no
C18 C17 H171 120.4 no
C17 C18 N2 121.7(2) yes
C17 C18 C19 124.1(2) yes
N2 C18 C19 114.2(2) yes
C18 C19 N20 114.3(2) yes
C18 C19 H191 122.5 no
N20 C19 H191 123.2 no
Zn1 N20 C19 121.60(17) yes
Zn1 N20 N21 116.16(15) yes
C19 N20 N21 122.2(2) yes
N20 N21 C22 113.9(2) yes
N20 N21 H17 123.8 no
C22 N21 H17 122.0 no
N21 C22 O23 120.5(2) yes
N21 C22 C24 117.8(2) yes
O23 C22 C24 121.7(2) yes
Zn1 O23 C22 118.33(16) yes
C22 C24 C25 116.8(2) yes
C22 C24 C29 123.6(2) yes
C25 C24 C29 119.5(2) yes
C24 C25 C26 120.1(3) yes
C24 C25 H251 119.6 no
C26 C25 H251 120.3 no
C25 C26 C27 119.8(3) yes
C25 C26 H261 119.8 no
C27 C26 H261 120.3 no
C26 C27 C28 120.4(3) yes
C26 C27 H271 120.1 no
C28 C27 H271 119.5 no
C27 C28 C29 120.1(3) yes
C27 C28 H281 119.7 no
C29 C28 H281 120.1 no
C28 C29 C24 120.0(3) yes
C28 C29 H291 120.1 no
C24 C29 H291 119.9 no
Zn1 O30 H9 111.8 no
Zn1 O30 H11 118.9 no
H9 O30 H11 110.1 no
Zn1 O31 H10 121.0 no
Zn1 O31 H14 122.3 no
H10 O31 H14 116.5 no
F34 C32 F35 102.3(7) yes
F34 C32 S36 107.3(4) yes
F35 C32 S36 114.7(4) yes
F34 C32 F40 102.1(5) yes
F35 C32 F40 114.0(5) yes
S36 C32 F40 114.6(3) yes
C32 S36 O37 105.3(2) yes
C32 S36 O38 99.3(3) yes
O37 S36 O38 112.0(3) yes
C32 S36 O39 105.4(3) yes
O37 S36 O39 120.3(4) yes
O38 S36 O39 111.9(5) yes
C42 S41 O46 103.66(18) yes
C42 S41 O47 102.1(2) yes
O46 S41 O47 115.08(18) yes
C42 S41 O48 103.2(2) yes
O46 S41 O48 115.41(19) yes
O47 S41 O48 114.9(2) yes
S41 C42 F43 110.5(3) yes
S41 C42 F44 111.0(3) yes
F43 C42 F44 107.2(3) yes
S41 C42 F45 109.7(3) yes
F43 C42 F45 109.1(4) yes
F44 C42 F45 109.2(4) yes
C50 C49 C72 118.5(2) yes
C50 C49 C76 122.2(3) yes
C72 C49 C76 119.2(3) yes
C49 C50 N51 115.3(2) yes
C49 C50 O71 122.9(2) yes
N51 C50 O71 121.8(2) yes
C50 N51 N52 119.3(2) yes
C50 N51 H13 120.4 no
N52 N51 H13 120.1 no
N51 N52 C53 114.8(2) yes
N52 C53 C54 120.5(2) yes
N52 C53 H531 120.4 no
C54 C53 H531 119.1 no
C53 C54 N55 114.6(2) yes
C53 C54 C70 122.7(2) yes
N55 C54 C70 122.7(2) yes
C54 N55 C56 118.0(2) yes
N55 C56 C57 118.5(2) yes
N55 C56 C68 123.0(2) yes
C57 C56 C68 118.6(2) yes
C56 C57 N58 130.6(3) yes
C56 C57 H571 115.0 no
N58 C57 H571 114.4 no
C57 N58 N59 116.8(2) yes
N58 N59 C60 119.1(2) yes
N58 N59 H19 119.6 no
C60 N59 H19 121.1 no
N59 C60 C61 115.4(2) yes
N59 C60 O67 122.8(3) yes
C61 C60 O67 121.7(2) yes
C60 C61 C62 117.4(2) yes
C60 C61 C66 122.9(3) yes
C62 C61 C66 119.6(3) yes
C61 C62 C63 119.9(3) yes
C61 C62 H621 119.5 no
C63 C62 H621 120.6 no
C62 C63 C64 120.1(3) yes
C62 C63 H631 119.6 no
C64 C63 H631 120.3 no
C63 C64 C65 120.6(3) yes
C63 C64 H641 118.0 no
C65 C64 H641 121.3 no
C64 C65 C66 119.6(3) yes
C64 C65 H651 121.4 no
C66 C65 H651 119.0 no
C61 C66 C65 120.2(3) yes
C61 C66 H661 120.3 no
C65 C66 H661 119.5 no
C56 C68 C69 118.4(3) yes
C56 C68 H681 121.5 no
C69 C68 H681 120.0 no
C68 C69 C70 119.4(2) yes
C68 C69 H691 120.8 no
C70 C69 H691 119.9 no
C54 C70 C69 118.5(2) yes
C54 C70 H701 120.4 no
C69 C70 H701 121.1 no
C49 C72 C73 120.2(3) yes
C49 C72 H721 119.7 no
C73 C72 H721 120.0 no
C72 C73 C74 120.0(3) yes
C72 C73 H731 120.2 no
C74 C73 H731 119.8 no
C73 C74 C75 120.3(3) yes
C73 C74 H741 119.6 no
C75 C74 H741 120.1 no
C74 C75 C76 120.3(3) yes
C74 C75 H751 120.5 no
C76 C75 H751 119.3 no
C49 C76 C75 120.0(3) yes
C49 C76 H761 120.0 no
C75 C76 H761 120.0 no
H16 O77 H22 107.4 no

loop_
_geom_bond_atom_site_label_1
_geom_bond_atom_site_label_2
_geom_bond_distance
_geom_bond_publ_flag
Zn1 N2 2.224(2) yes
Zn1 N5 2.244(2) yes
Zn1 O8 2.2993(18) yes
Zn1 N20 2.234(2) yes
Zn1 O23 2.2088(18) yes
Zn1 O30 2.0687(18) yes
Zn1 O31 2.0532(19) yes
N2 C3 1.338(3) yes
N2 C18 1.342(3) yes
C3 C4 1.479(3) yes
C3 C15 1.401(3) yes
C4 N5 1.286(3) yes
C4 H41 0.935 no
N5 N6 1.366(3) yes
N6 C7 1.376(3) yes
N6 H12 0.868 no
C7 O8 1.244(3) yes
C7 C9 1.486(3) yes
C9 C10 1.401(4) yes
C9 C14 1.402(4) yes
C10 C11 1.397(4) yes
C10 H101 0.924 no
C11 C12 1.381(5) yes
C11 H111 0.922 no
C12 C13 1.387(5) yes
C12 H121 0.928 no
C13 C14 1.396(4) yes
C13 H131 0.930 no
C14 H141 0.929 no
C15 C16 1.401(4) yes
C15 H151 0.923 no
C16 C17 1.391(4) yes
C16 H161 0.929 no
C17 C18 1.399(3) yes
C17 H171 0.935 no
C18 C19 1.482(3) yes
C19 N20 1.285(3) yes
C19 H191 0.930 no
N20 N21 1.368(3) yes
N21 C22 1.375(3) yes
N21 H17 0.919 no
C22 O23 1.244(3) yes
C22 C24 1.495(3) yes
C24 C25 1.404(4) yes
C24 C29 1.395(4) yes
C25 C26 1.395(4) yes
C25 H251 0.932 no
C26 C27 1.391(4) yes
C26 H261 0.930 no
C27 C28 1.386(5) yes
C27 H271 0.936 no
C28 C29 1.397(4) yes
C28 H281 0.926 no
C29 H291 0.929 no
O30 H9 0.775 no
O30 H11 0.795 no
O31 H10 0.781 no
O31 H14 0.916 no
C32 F34 1.354(9) yes
C32 F35 1.210(7) yes
C32 S36 1.813(4) yes
C32 F40 1.302(5) yes
S36 O37 1.426(3) yes
S36 O38 1.418(4) yes
S36 O39 1.343(5) yes
S41 C42 1.825(4) yes
S41 O46 1.453(3) yes
S41 O47 1.445(3) yes
S41 O48 1.446(3) yes
C42 F43 1.346(5) yes
C42 F44 1.322(5) yes
C42 F45 1.338(5) yes
C49 C50 1.494(4) yes
C49 C72 1.395(4) yes
C49 C76 1.408(4) yes
C50 N51 1.372(3) yes
C50 O71 1.242(3) yes
N51 N52 1.374(3) yes
N51 H13 0.835 no
N52 C53 1.293(3) yes
C53 C54 1.457(4) yes
C53 H531 0.930 no
C54 N55 1.351(3) yes
C54 C70 1.405(4) yes
N55 C56 1.350(3) yes
C56 C57 1.481(4) yes
C56 C68 1.398(4) yes
C57 N58 1.289(4) yes
C57 H571 0.939 no
N58 N59 1.379(3) yes
N59 C60 1.362(3) yes
N59 H19 0.858 no
C60 C61 1.499(4) yes
C60 O67 1.238(3) yes
C61 C62 1.399(4) yes
C61 C66 1.402(4) yes
C62 C63 1.393(5) yes
C62 H621 0.929 no
C63 C64 1.390(5) yes
C63 H631 0.924 no
C64 C65 1.388(5) yes
C64 H641 0.937 no
C65 C66 1.398(4) yes
C65 H651 0.933 no
C66 H661 0.935 no
C68 C69 1.398(4) yes
C68 H681 0.923 no
C69 C70 1.388(4) yes
C69 H691 0.940 no
C70 H701 0.940 no
C72 C73 1.391(4) yes
C72 H721 0.926 no
C73 C74 1.389(5) yes
C73 H731 0.928 no
C74 C75 1.384(5) yes
C74 H741 0.937 no
C75 C76 1.387(4) yes
C75 H751 0.937 no
C76 H761 0.922 no
O77 H16 0.802 no
O77 H22 0.835 no

loop_
_geom_hbond_atom_site_label_D
_geom_hbond_atom_site_label_H
_geom_hbond_atom_site_label_A
_geom_hbond_site_symmetry_A
_geom_hbond_angle_DHA
_geom_hbond_distance_DH
_geom_hbond_distance_HA
_geom_hbond_distance_DA
_geom_hbond_publ_flag
C4 H41 N58 1_655 152 0.94 2.49 3.349(5) yes
C4 H41 O67 1_655 131 0.94 2.54 3.239(5) yes
C14 H141 O67 1_655 164 0.93 2.55 3.452(5) yes
C19 H191 O37 1_545 165 0.93 2.36 3.264(5) yes
C29 H291 O77 2_667 163 0.93 2.46 3.362(5) yes
C53 H531 O47 . 136 0.93 2.56 3.298(5) yes
C62 H621 O39 1_455 130 0.93 2.52 3.194(5) yes
C65 H651 O47 . 148 0.93 2.58 3.408(5) yes
C70 H701 O71 2_465 122 0.94 2.53 3.130(5) yes
O30 H9 N52 2_566 173 0.77 2.26 3.036(5) yes
O31 H10 O46 2_666 170 0.78 1.93 2.703(5) yes
O30 H11 O71 1_656 176 0.80 2.04 2.831(5) yes
N6 H12 O67 1_655 164 0.87 1.92 2.767(5) yes
N51 H13 O47 . 160 0.84 2.05 2.850(5) yes
O31 H14 O8 2_767 160 0.92 1.93 2.805(5) yes
O31 H14 O23 2_767 121 0.92 2.54 3.107(5) yes
O77 H16 O37 2_677 160 0.80 2.01 2.779(5) yes
N21 H17 O77 2_667 163 0.92 1.87 2.761(5) yes
N59 H19 N55 . 136 0.86 1.98 2.669(5) yes
O77 H22 O38 . 172 0.83 1.91 2.743(5) yes
